data_2231058
loop_
_publ_author_name
'PrakashaReddy, J.'

_publ_section_title
;
 Poly[(\m-2-acetoxybenzoato)(2-acetoxybenzoato)-\m-aqua-mercury(II)]
;
_journal_coeditor_code DN2701
_journal_issue 8
_journal_name_full 'Acta Crystallographica Section E'
_journal_page_first m1151
_journal_paper_doi 10.1107/S1600536811029278
_journal_volume 67
_journal_year 2011
_chemical_formula_iupac '[Hg (C9 H7 O4)2 (H2 O)]'
_chemical_formula_moiety 'C36 H32 Hg2 O18'
_chemical_formula_sum 'C36 H32 Hg2 O18'
_chemical_formula_weight 1153.80
_chemical_name_systematic
;
Poly[(\m-2-acetoxybenzoato)(2-acetoxybenzoato)-\m-aqua-mercury(II)]
;
_space_group_IT_number 2
_symmetry_cell_setting triclinic
_symmetry_space_group_name_Hall '-P 1'
_symmetry_space_group_name_H-M 'P -1'
_atom_sites_solution_hydrogens geom
_atom_sites_solution_primary direct
_cell_angle_alpha 100.308(7)
_cell_angle_beta 98.700(8)
_cell_angle_gamma 100.667(7)
_cell_formula_units_Z 1
_cell_length_a 6.1851(9)
_cell_length_b 10.1359(17)
_cell_length_c 15.453(2)
_cell_measurement_reflns_used 3872
_cell_measurement_temperature 120
_cell_measurement_theta_max 30
_cell_measurement_theta_min 3
_cell_volume 919.5(2)
_computing_cell_refinement 'SAINT (Bruker, 2006)'
_computing_data_collection 'APEX2 (Bruker, 2006)'
_computing_data_reduction 'SAINT (Bruker, 2006)'
_computing_molecular_graphics 'Mercury (Macrae <i>et al.</i>, 2006)'
_computing_publication_material 'CRYSTALS (Betteridge <i>et al.</i>, 2003)'
_computing_structure_refinement 'CRYSTALS (Betteridge <i>et al.</i>, 2003)'
_computing_structure_solution 'SIR92 (Altomare <i>et al.</i>, 1994)'
_diffrn_ambient_temperature 120
_diffrn_measured_fraction_theta_full 0.982
_diffrn_measured_fraction_theta_max 0.982
_diffrn_measurement_device area
_diffrn_measurement_device_type 'Bruker Kappa APEXII'
_diffrn_measurement_method '\f & \w scans'
_diffrn_radiation_monochromator graphite
_diffrn_radiation_type 'Mo K\a'
_diffrn_radiation_wavelength 0.71073
_diffrn_reflns_av_R_equivalents 0.037
_diffrn_reflns_limit_h_max 7
_diffrn_reflns_limit_h_min -8
_diffrn_reflns_limit_k_max 13
_diffrn_reflns_limit_k_min -14
_diffrn_reflns_limit_l_max 21
_diffrn_reflns_limit_l_min -21
_diffrn_reflns_number 9510
_diffrn_reflns_theta_full 30.04
_diffrn_reflns_theta_max 30.043
_diffrn_reflns_theta_min 2.242
_diffrn_standards_number 0
_exptl_absorpt_coefficient_mu 8.420
_exptl_absorpt_correction_T_max 0.83
_exptl_absorpt_correction_T_min 0.24
_exptl_absorpt_correction_type analytical
_exptl_absorpt_process_details
;
(De Meulenaer & Tompa, 1965)
;
_exptl_crystal_colour colorless
_exptl_crystal_density_diffrn 2.084
_exptl_crystal_density_method 'not measured'
_exptl_crystal_description plate
_exptl_crystal_F_000 552
_exptl_crystal_size_max 0.21
_exptl_crystal_size_mid 0.17
_exptl_crystal_size_min 0.02
_refine_diff_density_max 1.879
_refine_diff_density_min -2.190
_refine_ls_extinction_method None
_refine_ls_goodness_of_fit_ref 0.9668
_refine_ls_hydrogen_treatment constr
_refine_ls_matrix_type full
_refine_ls_number_parameters 253
_refine_ls_number_reflns 5293
_refine_ls_number_restraints 0
_refine_ls_R_factor_all 0.0543
_refine_ls_R_factor_gt 0.0400
_refine_ls_shift/su_max 0.000854
_refine_ls_structure_factor_coef Fsqd
_refine_ls_weighting_details
;
Method= Modified Sheldrick w=1/[\s^2^(F^2^) + (0.04P)^2^ + 6.15P],
where P=[max(Fo^2^,0) + 2Fc^2^]/3
;
_refine_ls_weighting_scheme calc
_refine_ls_wR_factor_all 0.0924
_refine_ls_wR_factor_gt 0.0809
_refine_ls_wR_factor_ref 0.0924
_reflns_number_gt 4404
_reflns_number_total 5293
_reflns_threshold_expression I>2\s(I)
_cod_data_source_file dn2701.cif
_cod_data_source_block I
_cod_original_sg_symbol_H-M 'P -1 '
_cod_database_code 2231058
_cod_database_fobs_code 2231058

loop_
_symmetry_equiv_pos_as_xyz
x,y,z
-x,-y,-z

loop_
_atom_site_type_symbol
_atom_site_label
_atom_site_fract_x
_atom_site_fract_y
_atom_site_fract_z
_atom_site_U_iso_or_equiv
_atom_site_adp_type
_atom_site_occupancy
Hg Hg1 0.89515(4) 0.65817(2) 0.467447(16) 0.0168 Uani 1.0000
O O1 0.8495(8) 0.5346(4) 0.3440(3) 0.0248 Uani 1.0000
O O2 0.4800(8) 0.5246(5) 0.3271(3) 0.0285 Uani 1.0000
O O3 0.2895(7) 0.4772(4) 0.1441(3) 0.0215 Uani 1.0000
O O4 0.5203(8) 0.6855(4) 0.1796(4) 0.0281 Uani 1.0000
O O5 0.6204(8) 0.7673(5) 0.5843(3) 0.0270 Uani 1.0000
O O6 0.9879(7) 0.7872(4) 0.5911(3) 0.0222 Uani 1.0000
O O7 1.2498(7) 1.0048(4) 0.7117(3) 0.0174 Uani 1.0000
O O8 1.0778(8) 1.1274(5) 0.6272(3) 0.0268 Uani 1.0000
O O9 1.2672(7) 0.5721(4) 0.4763(3) 0.0198 Uani 1.0000
C C1 0.6439(11) 0.4964(6) 0.2984(4) 0.0198 Uani 1.0000
C C2 0.6323(10) 0.4156(6) 0.2068(4) 0.0165 Uani 1.0000
C C3 0.7982(11) 0.3423(6) 0.1913(4) 0.0205 Uani 1.0000
C C4 0.7977(11) 0.2696(6) 0.1066(5) 0.0231 Uani 1.0000
C C5 0.6320(11) 0.2710(6) 0.0339(5) 0.0249 Uani 1.0000
C C6 0.4648(11) 0.3435(6) 0.0472(4) 0.0216 Uani 1.0000
C C7 0.4668(10) 0.4133(6) 0.1336(4) 0.0178 Uani 1.0000
C C8 0.3385(11) 0.6172(6) 0.1734(4) 0.0207 Uani 1.0000
C C9 0.1367(13) 0.6643(7) 0.1952(6) 0.0365 Uani 1.0000
C C10 0.8163(11) 0.8122(6) 0.6245(4) 0.0195 Uani 1.0000
C C11 0.8677(10) 0.8985(5) 0.7175(4) 0.0171 Uani 1.0000
C C12 0.7009(11) 0.8886(6) 0.7696(5) 0.0223 Uani 1.0000
C C13 0.7399(12) 0.9606(6) 0.8567(4) 0.0238 Uani 1.0000
C C14 0.9507(11) 1.0455(6) 0.8963(4) 0.0227 Uani 1.0000
C C15 1.1151(11) 1.0597(6) 0.8456(4) 0.0204 Uani 1.0000
C C16 1.0744(10) 0.9876(6) 0.7573(4) 0.0174 Uani 1.0000
C C17 1.2367(11) 1.0780(6) 0.6470(4) 0.0224 Uani 1.0000
C C18 1.4387(13) 1.0861(8) 0.6063(5) 0.0333 Uani 1.0000
H H31 0.9129 0.3424 0.2398 0.0255 Uiso 1.0000
H H41 0.9097 0.2185 0.0975 0.0281 Uiso 1.0000
H H51 0.6341 0.2225 -0.0244 0.0287 Uiso 1.0000
H H61 0.3524 0.3452 -0.0016 0.0251 Uiso 1.0000
H H91 0.1725 0.7613 0.2154 0.0468 Uiso 1.0000
H H92 0.0862 0.6224 0.2410 0.0468 Uiso 1.0000
H H93 0.0218 0.6394 0.1432 0.0468 Uiso 1.0000
H H121 0.5576 0.8309 0.7441 0.0281 Uiso 1.0000
H H131 0.6235 0.9526 0.8904 0.0321 Uiso 1.0000
H H141 0.9795 1.0926 0.9572 0.0282 Uiso 1.0000
H H151 1.2569 1.1192 0.8710 0.0242 Uiso 1.0000
H H181 1.4269 1.1379 0.5610 0.0441 Uiso 1.0000
H H182 1.5677 1.1294 0.6511 0.0441 Uiso 1.0000
H H183 1.4512 0.9960 0.5807 0.0441 Uiso 1.0000
H H2 1.3284 0.5582 0.4330 0.0237 Uiso 1.0000
H H1 1.3720 0.6302 0.5086 0.0237 Uiso 1.0000

loop_
_atom_site_aniso_label
_atom_site_aniso_U_11
_atom_site_aniso_U_22
_atom_site_aniso_U_33
_atom_site_aniso_U_12
_atom_site_aniso_U_13
_atom_site_aniso_U_23
Hg1 0.01839(11) 0.01710(10) 0.01515(12) 0.00792(7) 0.00211(8) 0.00097(7)
O1 0.028(2) 0.025(2) 0.021(2) 0.0116(18) 0.0052(19) -0.0016(18)
O2 0.027(3) 0.042(3) 0.022(2) 0.018(2) 0.007(2) 0.005(2)
O3 0.015(2) 0.022(2) 0.028(3) 0.0090(16) 0.0011(18) 0.0050(18)
O4 0.026(2) 0.021(2) 0.040(3) 0.0077(18) 0.012(2) 0.009(2)
O5 0.024(2) 0.029(2) 0.026(3) 0.0072(18) -0.002(2) 0.0028(19)
O6 0.022(2) 0.025(2) 0.017(2) 0.0076(17) 0.0018(18) -0.0020(17)
O7 0.020(2) 0.0172(18) 0.019(2) 0.0097(15) 0.0057(17) 0.0068(16)
O8 0.032(3) 0.029(2) 0.027(3) 0.0148(19) 0.008(2) 0.015(2)
O9 0.021(2) 0.023(2) 0.014(2) 0.0036(16) 0.0030(17) 0.0014(16)
C1 0.025(3) 0.020(3) 0.017(3) 0.007(2) 0.005(2) 0.008(2)
C2 0.014(3) 0.019(3) 0.018(3) 0.005(2) 0.002(2) 0.006(2)
C3 0.026(3) 0.020(3) 0.018(3) 0.009(2) 0.004(3) 0.007(2)
C4 0.024(3) 0.020(3) 0.026(4) 0.008(2) 0.009(3) 0.002(2)
C5 0.029(3) 0.024(3) 0.020(3) 0.004(2) 0.005(3) -0.001(2)
C6 0.022(3) 0.022(3) 0.019(3) 0.005(2) -0.001(2) 0.003(2)
C7 0.016(3) 0.015(2) 0.022(3) 0.003(2) 0.002(2) 0.004(2)
C8 0.025(3) 0.019(3) 0.022(3) 0.009(2) 0.006(3) 0.012(2)
C9 0.031(4) 0.029(3) 0.056(5) 0.015(3) 0.013(4) 0.016(3)
C10 0.025(3) 0.015(2) 0.021(3) 0.008(2) 0.005(2) 0.005(2)
C11 0.017(3) 0.012(2) 0.021(3) 0.006(2) -0.001(2) 0.001(2)
C12 0.021(3) 0.022(3) 0.027(4) 0.006(2) 0.008(3) 0.009(3)
C13 0.034(4) 0.026(3) 0.020(3) 0.015(3) 0.014(3) 0.013(3)
C14 0.032(4) 0.023(3) 0.016(3) 0.013(3) 0.003(3) 0.004(2)
C15 0.024(3) 0.016(2) 0.021(3) 0.005(2) 0.002(2) 0.003(2)
C16 0.019(3) 0.018(2) 0.019(3) 0.011(2) 0.003(2) 0.005(2)
C17 0.028(3) 0.018(3) 0.023(3) 0.007(2) 0.003(3) 0.007(2)
C18 0.036(4) 0.041(4) 0.034(4) 0.013(3) 0.019(3) 0.020(3)

loop_
_atom_type_symbol
_atom_type_scat_Cromer_Mann_a1
_atom_type_scat_Cromer_Mann_a2
_atom_type_scat_Cromer_Mann_a3
_atom_type_scat_Cromer_Mann_a4
_atom_type_scat_Cromer_Mann_b1
_atom_type_scat_Cromer_Mann_b2
_atom_type_scat_Cromer_Mann_b3
_atom_type_scat_Cromer_Mann_b4
_atom_type_scat_Cromer_Mann_c
_atom_type_scat_dispersion_real
_atom_type_scat_dispersion_imag
_atom_type_scat_source
C 2.3100 1.0200 1.5886 0.8650 20.8439 10.2075 0.5687 51.6512 0.2156 0.0033 0.0016 'International Tables Vol C 4.2.6.8 and 6.1.1.4'
H 0.4930 0.3229 0.1402 0.0408 10.5109 26.1257 3.1424 57.7998 0.0030 0.0000 0.0000 'International Tables Vol C 4.2.6.8 and 6.1.1.4'
O 3.0485 2.2868 1.5463 0.8670 13.2771 5.7011 0.3239 32.9089 0.2508 0.0106 0.0060 'International Tables Vol C 4.2.6.8 and 6.1.1.4'
Hg 20.6809 19.0417 21.6575 5.9676 0.5450 8.4484 1.5729 38.3246 12.6089 -2.3894 9.2266 'International Tables Vol C 4.2.6.8 and 6.1.1.4'

loop_
_geom_angle_atom_site_label_1
_geom_angle_atom_site_label_2
_geom_angle_atom_site_label_3
_geom_angle
O9 Hg1 O8 107.12(11)
O9 Hg1 O6 94.68(16)
O1 Hg1 O6 171.97(18)
O1 Hg1 O9 78.28(14)
C1 O1 Hg1 116.6(3)
C8 O3 C7 118.1(4)
C17 O7 C16 117.7(4)
O2 C1 O1 124.4(5)
O2 C1 C2 123.5(5)
O1 C1 C2 112.1(5)
C3 C2 C7 117.5(5)
C3 C2 C1 119.1(5)
C7 C2 C1 123.4(5)
C4 C3 C2 121.0(5)
C5 C4 C3 120.1(5)
C4 C5 C6 120.4(5)
C7 C6 C5 118.6(5)
C6 C7 O3 116.2(5)
C6 C7 C2 122.4(5)
O3 C7 C2 121.3(5)
O4 C8 O3 121.8(5)
O4 C8 C9 127.9(5)
O3 C8 C9 110.3(5)
O5 C10 C11 121.1(5)
O6 C10 C11 116.1(5)
C12 C11 C16 117.2(5)
C12 C11 C10 118.4(5)
C16 C11 C10 124.4(5)
C13 C12 C11 121.9(5)
C12 C13 C14 120.1(5)
C15 C14 C13 118.9(5)
C16 C15 C14 120.2(5)
C15 C16 O7 116.4(5)
C15 C16 C11 121.6(5)
O7 C16 C11 122.0(5)
O8 C17 O7 123.1(5)
O8 C17 C18 126.5(6)
O7 C17 C18 110.4(5)
H181 C18 H183 110.00
H182 C18 H183 109.00

loop_
_geom_bond_atom_site_label_1
_geom_bond_atom_site_label_2
_geom_bond_site_symmetry_2
_geom_bond_distance
Hg1 O9 2_766 2.708(4)
Hg1 O8 2_776 2.823(4)
Hg1 O1 . 2.034(4)
Hg1 O6 . 2.046(4)
Hg1 O9 . 2.601(4)
O1 C1 . 1.309(8)
O2 C1 . 1.226(8)
O3 C7 . 1.388(7)
O3 C8 . 1.372(7)
O4 C8 . 1.187(8)
O5 C10 . 1.236(8)
O6 C10 . 1.295(7)
O7 C16 . 1.382(7)
O7 C17 . 1.348(8)
O8 C17 . 1.207(8)
O9 H2 . 0.820
O9 H1 . 0.820
C1 C2 . 1.488(9)
C2 C3 . 1.398(8)
C2 C7 . 1.400(8)
C3 C4 . 1.382(9)
C3 H31 . 0.950
C4 C5 . 1.406(10)
C4 H41 . 0.950
C5 C6 . 1.394(9)
C5 H51 . 0.950
C6 C7 . 1.393(9)
C6 H61 . 0.950
C8 C9 . 1.479(10)
C9 H91 . 0.950
C9 H92 . 0.950
C9 H93 . 0.950
C10 C11 . 1.497(8)
C11 C12 . 1.402(9)
C11 C16 . 1.401(8)
C12 C13 . 1.373(9)
C12 H121 . 0.950
C13 C14 . 1.403(9)
C13 H131 . 0.950
C14 C15 . 1.377(9)
C14 H141 . 0.950
C15 C16 . 1.389(9)
C15 H151 . 0.950
C17 C18 . 1.477(10)
C18 H181 . 0.950
C18 H182 . 0.950
C18 H183 . 0.950

loop_
_geom_hbond_atom_site_label_D
_geom_hbond_atom_site_label_H
_geom_hbond_atom_site_label_A
_geom_hbond_site_symmetry_A
_geom_hbond_distance_DH
_geom_hbond_distance_HA
_geom_hbond_distance_DA
_geom_hbond_angle_DHA
O9 H2 O2 1_655 0.820 2.010 2.835(7) 179.5(3)
O9 H1 O5 1_655 0.820 1.930 2.758(5) 179.1(3)
C9 H92 O1 1_455 0.95 2.49 3.409(9) 163
C15 H151 O4 2_776 0.95 2.51 3.221(8) 132
C18 H181 O5 2_776 0.95 2.59 3.530(9) 169

loop_
_geom_torsion_atom_site_label_1
_geom_torsion_atom_site_label_2
_geom_torsion_atom_site_label_3
_geom_torsion_atom_site_label_4
_geom_torsion
O9 Hg1 O1 C1 163.5(4)
O9 Hg1 O6 C10 -156.3(3)
Hg1 O1 C1 O2 -3.7(7)
Hg1 O1 C1 C2 175.2(3)
O2 C1 C2 C3 -154.5(5)
O1 C1 C2 C3 26.5(7)
O2 C1 C2 C7 27.9(8)
O1 C1 C2 C7 -151.1(5)
C7 C2 C3 C4 -0.3(8)
C1 C2 C3 C4 -178.0(5)
C2 C3 C4 C5 1.1(8)
C3 C4 C5 C6 -0.6(8)
C4 C5 C6 C7 -0.5(8)
C5 C6 C7 O3 -176.4(4)
C5 C6 C7 C2 1.3(8)
C8 O3 C7 C6 -118.6(5)
C8 O3 C7 C2 63.6(7)
C3 C2 C7 C6 -0.9(8)
C1 C2 C7 C6 176.7(5)
C3 C2 C7 O3 176.7(4)
C1 C2 C7 O3 -5.7(8)
C7 O3 C8 O4 9.0(8)
C7 O3 C8 C9 -170.8(5)
Hg1 O6 C10 O5 -3.0(6)
Hg1 O6 C10 C11 176.3(3)
O5 C10 C11 C12 22.0(8)
O6 C10 C11 C12 -157.4(5)
O5 C10 C11 C16 -159.3(5)
O6 C10 C11 C16 21.3(7)
C16 C11 C12 C13 -1.9(8)
C10 C11 C12 C13 176.9(5)
C11 C12 C13 C14 -0.3(8)
C12 C13 C14 C15 2.8(8)
C14 C15 C16 O7 -177.9(5)
C17 O7 C16 C15 -108.1(5)
C17 O7 C16 C11 73.3(6)
C12 C11 C16 C15 1.8(7)
C10 C11 C16 C15 -177.0(5)
C12 C11 C16 O7 -179.7(4)
C10 C11 C16 O7 1.5(7)
C16 O7 C17 O8 -0.4(7)
C16 O7 C17 C18 180.0(4)
